data_7207477
loop_
_publ_author_name
'Lemmerer, Andreas'
'Billing, David G.'

_publ_section_title
;
 Lead halide inorganic--organic hybrids incorporating diammonium cations
;
_journal_issue 6
_journal_name_full CrystEngComm
_journal_page_first 1954
_journal_paper_doi 10.1039/c2ce06498g
_journal_volume 14
_journal_year 2012
_chemical_formula_moiety 'C8 H22 N2, I4 Pb '
_chemical_formula_sum 'C8 H22 I4 N2 Pb'
_chemical_formula_weight 861.07
_chemical_name_systematic
;
bis(1,8-diammoniumoctane)tetraiodoplumbate(II)
;
_space_group_IT_number 14
_symmetry_cell_setting monoclinic
_symmetry_space_group_name_Hall '-P 2ybc'
_symmetry_space_group_name_H-M 'P 1 21/c 1'
_atom_sites_solution_hydrogens geom
_atom_sites_solution_primary direct
_atom_sites_solution_secondary difmap
_audit_conform_dict_location ftp://ftp.iucr.org/pub/cif_core.dic
_audit_conform_dict_name cif_core.dic
_audit_conform_dict_version 2.3
_audit_creation_date 2005-11-03T10:38:56-00:00
_audit_creation_method 'WinGX routine CIF_UPDATE'
_cell_angle_alpha 90
_cell_angle_beta 106.749(3)
_cell_angle_gamma 90
_cell_formula_units_Z 2
_cell_length_a 13.815(3)
_cell_length_b 8.3815(15)
_cell_length_c 9.0264(16)
_cell_measurement_reflns_used 873
_cell_measurement_temperature 293(2)
_cell_measurement_theta_max 28.242
_cell_measurement_theta_min 2.877
_cell_volume 1000.8(3)
_computing_cell_refinement 'Bruker SAINT+ (Bruker, 1999)'
_computing_data_collection 'Bruker SMART-NT (Bruker, 1998)'
_computing_data_reduction 'Bruker SAINT+ (Bruker, 1999)'
_computing_molecular_graphics
;
Ortep-3 for Windows (Farrugia, 1997) and DIAMOND (Brandenburg, 1999)
;
_computing_publication_material
;
WinGX publication routines (Farrugia, 1999) and PLATON (Spek, 2002)
;
_computing_structure_refinement 'SHELXL-97 (Sheldrick, 2008)'
_computing_structure_solution 'SHELXS-97 (Sheldrick, 2008)'
_diffrn_ambient_temperature 293(2)
_diffrn_measured_fraction_theta_full 0.998
_diffrn_measured_fraction_theta_max 0.998
_diffrn_measurement_device_type 'CCD area detector'
_diffrn_measurement_method 'phi and omega scans'
_diffrn_radiation_monochromator graphite
_diffrn_radiation_type MoK\a
_diffrn_radiation_wavelength 0.71073
_diffrn_reflns_av_R_equivalents 0.1245
_diffrn_reflns_av_unetI/netI 0.0664
_diffrn_reflns_limit_h_max 12
_diffrn_reflns_limit_h_min -18
_diffrn_reflns_limit_k_max 8
_diffrn_reflns_limit_k_min -11
_diffrn_reflns_limit_l_max 11
_diffrn_reflns_limit_l_min -9
_diffrn_reflns_number 6543
_diffrn_reflns_theta_full 28
_diffrn_reflns_theta_max 28
_diffrn_reflns_theta_min 1.54
_exptl_absorpt_coefficient_mu 14.581
_exptl_absorpt_correction_T_max 0.1177
_exptl_absorpt_correction_T_min 0.0324
_exptl_absorpt_correction_type integration
_exptl_absorpt_process_details 'Bruker XPREP (Bruker, 1999)'
_exptl_crystal_colour yellow
_exptl_crystal_density_diffrn 2.857
_exptl_crystal_density_method 'not measured'
_exptl_crystal_description polyhedral
_exptl_crystal_F_000 756
_exptl_crystal_size_max 0.38
_exptl_crystal_size_mid 0.31
_exptl_crystal_size_min 0.21
_refine_diff_density_max 2.701
_refine_diff_density_min -6.126
_refine_diff_density_rms 0.481
_refine_ls_extinction_method none
_refine_ls_goodness_of_fit_ref 1.102
_refine_ls_hydrogen_treatment constr
_refine_ls_matrix_type full
_refine_ls_number_parameters 70
_refine_ls_number_reflns 2399
_refine_ls_number_restraints 31
_refine_ls_restrained_S_all 1.096
_refine_ls_R_factor_all 0.0616
_refine_ls_R_factor_gt 0.0576
_refine_ls_shift/su_max 0
_refine_ls_shift/su_mean 0
_refine_ls_structure_factor_coef Fsqd
_refine_ls_weighting_details 'calc w=1/[\s^2^(Fo^2^)+(0.0923P)^2^+0.0000P] where P=(Fo^2^+2Fc^2^)/3'
_refine_ls_weighting_scheme calc
_refine_ls_wR_factor_gt 0.1372
_refine_ls_wR_factor_ref 0.1418
_reflns_number_gt 2164
_reflns_number_total 2399
_reflns_threshold_expression >2sigma(I)
_cod_data_source_file c2ce06498g.txt
_cod_data_source_block 4
_cod_depositor_comments
;
The following automatic conversions were performed:

'_symmetry_cell_setting' value 'Monoclinic' changed to 'monoclinic'
according to /home/saulius/struct/CIF-dictionaries/cif_core.dic
dictionary named 'cif_core.dic' version 2.4.1 from 2010-06-29.

Automatic conversion script
Id: cif_fix_values 1715 2011-07-08 13:25:40Z adriana 
;
_cod_original_sg_symbol_H-M P2(1)/c
_cod_database_code 7207477

loop_
_symmetry_equiv_pos_as_xyz
'x, y, z'
'-x, y+1/2, -z+1/2'
'-x, -y, -z'
'x, -y-1/2, z-1/2'

loop_
_atom_site_label
_atom_site_type_symbol
_atom_site_fract_x
_atom_site_fract_y
_atom_site_fract_z
_atom_site_U_iso_or_equiv
_atom_site_adp_type
_atom_site_occupancy
_atom_site_symmetry_multiplicity
_atom_site_calc_flag
_atom_site_refinement_flags
C1 C 0.2978(10) 0.931(2) 0.5668(13) 0.080(3) Uani 1 1 d U
H1D H 0.3446 0.9703 0.5132 0.096 Uiso 1 1 calc R
H1E H 0.2885 0.8175 0.5466 0.096 Uiso 1 1 calc R
C2 C 0.3415(9) 0.959(2) 0.7391(14) 0.073(3) Uani 1 1 d U
H2A H 0.2956 0.9153 0.7925 0.088 Uiso 1 1 calc R
H2B H 0.3474 1.0724 0.7591 0.088 Uiso 1 1 calc R
C3 C 0.4443(11) 0.882(2) 0.8026(13) 0.083(3) Uani 1 1 d U
H3A H 0.49 0.9235 0.7482 0.099 Uiso 1 1 calc R
H3B H 0.4383 0.7674 0.7843 0.099 Uiso 1 1 calc R
C4 C 0.4890(9) 0.9126(19) 0.9775(12) 0.070(3) Uani 1 1 d U
H4A H 0.4422 0.8718 1.0304 0.084 Uiso 1 1 calc R
H4B H 0.5514 0.8526 1.0143 0.084 Uiso 1 1 calc R
N1 N 0.2001(8) 1.0134(11) 0.5079(12) 0.061(2) Uani 1 1 d U
H1A H 0.175 0.9949 0.407 0.091 Uiso 1 1 calc R
H1B H 0.209 1.1178 0.5241 0.091 Uiso 1 1 calc R
H1C H 0.1572 0.9773 0.5572 0.091 Uiso 1 1 calc R
I1 I 0.23650(4) 1.07287(8) 1.13054(7) 0.0552(2) Uani 1 1 d .
I2 I -0.04399(4) 1.19109(7) 1.28221(6) 0.0499(2) Uani 1 1 d .
Pb1 Pb 0 1 1 0.03666(17) Uani 1 2 d S

loop_
_atom_site_aniso_label
_atom_site_aniso_U_11
_atom_site_aniso_U_22
_atom_site_aniso_U_33
_atom_site_aniso_U_23
_atom_site_aniso_U_13
_atom_site_aniso_U_12
C1 0.065(6) 0.105(9) 0.062(5) 0.004(6) 0.005(4) 0.021(6)
C2 0.052(5) 0.103(7) 0.061(4) 0.003(5) 0.009(4) 0.002(6)
C3 0.071(6) 0.095(8) 0.068(5) -0.005(6) -0.002(5) 0.014(6)
C4 0.055(5) 0.086(8) 0.065(5) 0.000(5) 0.010(4) 0.002(5)
N1 0.053(5) 0.068(5) 0.056(5) 0.002(3) 0.007(4) 0.001(4)
I1 0.0411(3) 0.0649(4) 0.0600(4) 0.0031(3) 0.0154(2) -0.0048(2)
I2 0.0569(3) 0.0502(3) 0.0448(3) -0.0158(2) 0.0181(2) 0.0011(2)
Pb1 0.0391(2) 0.0400(3) 0.0319(2) -0.00047(12) 0.01176(16) -0.00035(13)

loop_
_atom_type_symbol
_atom_type_description
_atom_type_scat_dispersion_real
_atom_type_scat_dispersion_imag
_atom_type_scat_source
C C 0.0033 0.0016 'International Tables Vol C Tables 4.2.6.8 and 6.1.1.4'
H H 0 0 'International Tables Vol C Tables 4.2.6.8 and 6.1.1.4'
N N 0.0061 0.0033 'International Tables Vol C Tables 4.2.6.8 and 6.1.1.4'
I I -0.4742 1.8119 'International Tables Vol C Tables 4.2.6.8 and 6.1.1.4'
Pb Pb -3.3944 10.1111 'International Tables Vol C Tables 4.2.6.8 and 6.1.1.4'

loop_
_exptl_crystal_face_index_h
_exptl_crystal_face_index_k
_exptl_crystal_face_index_l
_exptl_crystal_face_perp_dist
-3 5 -3 0.155
5 -2 -3 0.12
-7 -3 2 0.18
5 2 -3 0.16
-1 0 2 0.105

loop_
_geom_angle_atom_site_label_1
_geom_angle_atom_site_label_2
_geom_angle_atom_site_label_3
_geom_angle
_geom_angle_site_symmetry_1
_geom_angle_site_symmetry_3
N1 C1 C2 110.6(11) . .
N1 C1 H1D 109.5 . .
C2 C1 H1D 109.5 . .
N1 C1 H1E 109.5 . .
C2 C1 H1E 109.5 . .
H1D C1 H1E 108.1 . .
C1 C2 C3 112.1(12) . .
C1 C2 H2A 109.2 . .
C3 C2 H2A 109.2 . .
C1 C2 H2B 109.2 . .
C3 C2 H2B 109.2 . .
H2A C2 H2B 107.9 . .
C2 C3 C4 111.7(12) . .
C2 C3 H3A 109.3 . .
C4 C3 H3A 109.3 . .
C2 C3 H3B 109.3 . .
C4 C3 H3B 109.3 . .
H3A C3 H3B 107.9 . .
C4 C4 C3 115.1(14) 3_677 .
C4 C4 H4A 108.5 3_677 .
C3 C4 H4A 108.5 . .
C4 C4 H4B 108.5 3_677 .
C3 C4 H4B 108.5 . .
H4A C4 H4B 107.5 . .
C1 N1 H1A 109.5 . .
C1 N1 H1B 109.5 . .
H1A N1 H1B 109.5 . .
C1 N1 H1C 109.5 . .
H1A N1 H1C 109.5 . .
H1B N1 H1C 109.5 . .
Pb1 I2 Pb1 147.62(2) 2_557 .
I1 Pb1 I1 180.000(9) 3_577 .
I1 Pb1 I2 86.283(16) 3_577 4_585
I1 Pb1 I2 93.717(16) . 4_585
I1 Pb1 I2 93.717(16) 3_577 2_547
I1 Pb1 I2 86.283(16) . 2_547
I2 Pb1 I2 180 4_585 2_547
I1 Pb1 I2 91.105(18) 3_577 3_577
I1 Pb1 I2 88.895(18) . 3_577
I2 Pb1 I2 87.827(14) 4_585 3_577
I2 Pb1 I2 92.173(14) 2_547 3_577
I1 Pb1 I2 88.895(18) 3_577 .
I1 Pb1 I2 91.105(18) . .
I2 Pb1 I2 92.172(14) 4_585 .
I2 Pb1 I2 87.827(14) 2_547 .
I2 Pb1 I2 180 3_577 .

loop_
_geom_bond_atom_site_label_1
_geom_bond_atom_site_label_2
_geom_bond_distance
_geom_bond_site_symmetry_2
C1 N1 1.472(15) .
C1 C2 1.515(16) .
C1 H1D 0.97 .
C1 H1E 0.97 .
C2 C3 1.515(18) .
C2 H2A 0.97 .
C2 H2B 0.97 .
C3 C4 1.543(14) .
C3 H3A 0.97 .
C3 H3B 0.97 .
C4 C4 1.53(3) 3_677
C4 H4A 0.97 .
C4 H4B 0.97 .
N1 H1A 0.89 .
N1 H1B 0.89 .
N1 H1C 0.89 .
I1 Pb1 3.1965(8) .
I2 Pb1 3.2014(7) 2_557
I2 Pb1 3.2118(6) .
Pb1 I1 3.1965(8) 3_577
Pb1 I2 3.2014(6) 4_585
Pb1 I2 3.2014(6) 2_547
Pb1 I2 3.2118(6) 3_577

loop_
_geom_hbond_atom_site_label_D
_geom_hbond_atom_site_label_H
_geom_hbond_atom_site_label_A
_geom_hbond_distance_DH
_geom_hbond_distance_HA
_geom_hbond_distance_DA
_geom_hbond_angle_DHA
_geom_hbond_site_symmetry_A
N1 H1A I1 0.89 2.93 3.618(11) 135 1_554
N1 H1B I1 0.89 2.75 3.631(9) 169 4_585
N1 H1C I2 0.89 2.8 3.678(11) 169 3_577

loop_
_geom_torsion_atom_site_label_1
_geom_torsion_atom_site_label_2
_geom_torsion_atom_site_label_3
_geom_torsion_atom_site_label_4
_geom_torsion
_geom_torsion_site_symmetry_1
_geom_torsion_site_symmetry_4
N1 C1 C2 C3 -177.5(13) . .
C1 C2 C3 C4 179.0(14) . .
C2 C3 C4 C4 -63.7(18) . 3_677
Pb1 I2 Pb1 I1 -136.77(4) 2_557 3_577
Pb1 I2 Pb1 I1 43.23(4) 2_557 .
Pb1 I2 Pb1 I2 -50.54(5) 2_557 4_585
Pb1 I2 Pb1 I2 129.46(5) 2_557 2_547
